data_7046813
loop_
_publ_author_name
'de Bruin-Dickason, Caspar N'
'Boutland, Aaron J.'
'Dange, Deepak'
'Deacon, Glen B.'
'Jones, Cameron'

_publ_section_title
;
 Redox transmetallation approaches to the synthesis of extremely bulky
 amido-lanthanoid(ii) and -calcium(ii) complexes.
;
_journal_issue 28
_journal_name_full 'Dalton transactions (Cambridge, England : 2003)'
_journal_page_first 9512
_journal_page_last 9520
_journal_paper_doi 10.1039/c8dt02138d
_journal_volume 47
_journal_year 2018
_chemical_formula_sum 'C88 H100 B2 N6 Si2 Yb2'
_chemical_formula_weight 1665.62
_space_group_IT_number 14
_space_group_name_Hall '-P 2ybc'
_space_group_name_H-M_alt 'P 1 21/c 1'
_symmetry_cell_setting monoclinic
_symmetry_space_group_name_Hall '-P 2ybc'
_symmetry_space_group_name_H-M 'P 1 21/c 1'
_atom_sites_solution_hydrogens geom
_atom_sites_solution_primary direct
_atom_sites_solution_secondary difmap
_audit_creation_method SHELXL-97
_audit_update_record
;
2018-05-25 deposited with the CCDC.
2018-06-22 downloaded from the CCDC.
;
_cell_angle_alpha 90.00
_cell_angle_beta 95.80(3)
_cell_angle_gamma 90.00
_cell_formula_units_Z 2
_cell_length_a 12.009(2)
_cell_length_b 14.686(3)
_cell_length_c 21.476(4)
_cell_measurement_reflns_used 7407
_cell_measurement_temperature 100(2)
_cell_measurement_theta_max 26.02
_cell_measurement_theta_min 1.68
_cell_volume 3768.2(12)
_computing_cell_refinement 'XDS (Kabsch, 1993)'
_computing_data_collection 'Blu-Ice (McPhillips, 2002)'
_computing_data_reduction 'XDS (Kabsch, 1993)'
_computing_molecular_graphics X-Seed
_computing_publication_material CifTAB
_computing_structure_refinement 'SHELXL-97 (Sheldrick, 1997)'
_computing_structure_solution 'SHELXS-97 (Sheldrick, 1990)'
_diffrn_ambient_temperature 100(2)
_diffrn_measured_fraction_theta_full 0.997
_diffrn_measured_fraction_theta_max 0.997
_diffrn_measurement_device_type 'ADSC Quantum 210r'
_diffrn_radiation_source 'Australian Synchrotron'
_diffrn_radiation_type Synchrotron
_diffrn_radiation_wavelength 0.7109
_diffrn_reflns_av_R_equivalents 0.0552
_diffrn_reflns_av_sigmaI/netI 0.0411
_diffrn_reflns_limit_h_max 14
_diffrn_reflns_limit_h_min -14
_diffrn_reflns_limit_k_max 18
_diffrn_reflns_limit_k_min -18
_diffrn_reflns_limit_l_max 26
_diffrn_reflns_limit_l_min -26
_diffrn_reflns_number 27642
_diffrn_reflns_theta_full 26.02
_diffrn_reflns_theta_max 26.02
_diffrn_reflns_theta_min 1.68
_exptl_absorpt_coefficient_mu 2.549
_exptl_absorpt_correction_T_max 0.803
_exptl_absorpt_correction_T_min 0.700
_exptl_absorpt_correction_type multi-scan
_exptl_absorpt_process_details XDS
_exptl_crystal_colour black
_exptl_crystal_density_diffrn 1.468
_exptl_crystal_density_method 'not measured'
_exptl_crystal_description block
_exptl_crystal_F_000 1696
_exptl_crystal_size_max 0.15
_exptl_crystal_size_mid 0.11
_exptl_crystal_size_min 0.09
_refine_diff_density_max 0.833
_refine_diff_density_min -0.821
_refine_diff_density_rms 0.107
_refine_ls_extinction_coef 0.0046(2)
_refine_ls_extinction_expression Fc^*^=kFc[1+0.001xFc^2^\l^3^/sin(2\q)]^-1/4^
_refine_ls_extinction_method SHELXL
_refine_ls_goodness_of_fit_ref 1.069
_refine_ls_hydrogen_treatment constr
_refine_ls_matrix_type full
_refine_ls_number_parameters 460
_refine_ls_number_reflns 7407
_refine_ls_number_restraints 0
_refine_ls_restrained_S_all 1.069
_refine_ls_R_factor_all 0.0340
_refine_ls_R_factor_gt 0.0314
_refine_ls_shift/su_max 0.004
_refine_ls_shift/su_mean 0.000
_refine_ls_structure_factor_coef Fsqd
_refine_ls_weighting_details 'calc w=1/[\s^2^(Fo^2^)+(0.0293P)^2^+7.5821P] where P=(Fo^2^+2Fc^2^)/3'
_refine_ls_weighting_scheme calc
_refine_ls_wR_factor_gt 0.0780
_refine_ls_wR_factor_ref 0.0792
_reflns_number_gt 6880
_reflns_number_total 7407
_reflns_threshold_expression >2sigma(I)
_cod_data_source_file c8dt02138d2.cif
_cod_data_source_block compound5
_cod_depositor_comments 'Adding full bibliography for 7046810--7046818.cif.'
_cod_original_cell_volume 3768.2(13)
_cod_original_sg_symbol_H-M P2(1)/c
_cod_database_code 7046813

loop_
_symmetry_equiv_pos_as_xyz
'x, y, z'
'-x, y+1/2, -z+1/2'
'-x, -y, -z'
'x, -y-1/2, z-1/2'

loop_
_atom_site_label
_atom_site_type_symbol
_atom_site_fract_x
_atom_site_fract_y
_atom_site_fract_z
_atom_site_U_iso_or_equiv
_atom_site_adp_type
_atom_site_occupancy
_atom_site_symmetry_multiplicity
_atom_site_calc_flag
_atom_site_refinement_flags
Yb1 Yb 0.437402(11) 0.607038(9) 0.554429(6) 0.02040(7) Uani 1 1 d .
Si1 Si 0.70603(7) 0.64640(6) 0.53932(4) 0.01869(18) Uani 1 1 d .
N1 N 0.6063(2) 0.68862(18) 0.58089(13) 0.0201(5) Uani 1 1 d .
C1 C 0.5171(3) 0.5842(2) 0.45342(16) 0.0217(7) Uani 1 1 d .
B1 B 0.6012(3) 0.7722(2) 0.61304(17) 0.0192(7) Uani 1 1 d .
N2 N 0.4992(2) 0.82848(19) 0.61127(13) 0.0216(6) Uani 1 1 d .
C2 C 0.6356(3) 0.5818(2) 0.46849(15) 0.0211(6) Uani 1 1 d .
N3 N 0.6807(2) 0.82470(19) 0.65521(13) 0.0214(6) Uani 1 1 d .
C3 C 0.7069(3) 0.5486(2) 0.42554(16) 0.0253(7) Uani 1 1 d .
H3 H 0.7850 0.5449 0.4377 0.030 Uiso 1 1 calc R
C4 C 0.6656(3) 0.5211(2) 0.36571(17) 0.0286(8) Uani 1 1 d .
H4 H 0.7145 0.4982 0.3373 0.034 Uiso 1 1 calc R
C5 C 0.5508(3) 0.5277(2) 0.34828(16) 0.0277(7) Uani 1 1 d .
H5 H 0.5213 0.5132 0.3067 0.033 Uiso 1 1 calc R
C6 C 0.4793(3) 0.5557(2) 0.39183(16) 0.0247(7) Uani 1 1 d .
H6 H 0.4010 0.5556 0.3796 0.030 Uiso 1 1 calc R
C7 C 0.7880(3) 0.7355(2) 0.49957(15) 0.0225(7) Uani 1 1 d .
C8 C 0.7427(3) 0.8217(2) 0.48489(16) 0.0267(7) Uani 1 1 d .
H8 H 0.6751 0.8394 0.5009 0.032 Uiso 1 1 calc R
C9 C 0.7949(4) 0.8815(3) 0.44739(19) 0.0342(9) Uani 1 1 d .
H9 H 0.7623 0.9394 0.4377 0.041 Uiso 1 1 calc R
C10 C 0.8935(4) 0.8582(3) 0.42386(18) 0.0364(9) Uani 1 1 d .
H10 H 0.9285 0.8998 0.3981 0.044 Uiso 1 1 calc R
C11 C 0.9411(3) 0.7745(3) 0.43782(18) 0.0334(8) Uani 1 1 d .
H11 H 1.0094 0.7581 0.4220 0.040 Uiso 1 1 calc R
C12 C 0.8889(3) 0.7143(3) 0.47512(17) 0.0278(7) Uani 1 1 d .
H12 H 0.9226 0.6567 0.4845 0.033 Uiso 1 1 calc R
C13 C 0.8152(3) 0.5689(2) 0.58191(15) 0.0229(7) Uani 1 1 d .
C14 C 0.8027(3) 0.4744(2) 0.58168(17) 0.0276(7) Uani 1 1 d .
H14 H 0.7398 0.4478 0.5580 0.033 Uiso 1 1 calc R
C15 C 0.8808(4) 0.4181(3) 0.61555(19) 0.0357(9) Uani 1 1 d .
H15 H 0.8697 0.3540 0.6155 0.043 Uiso 1 1 calc R
C16 C 0.9742(3) 0.4554(3) 0.64920(19) 0.0350(9) Uani 1 1 d .
H16 H 1.0278 0.4171 0.6717 0.042 Uiso 1 1 calc R
C17 C 0.9887(3) 0.5478(3) 0.64984(18) 0.0327(8) Uani 1 1 d .
H17 H 1.0524 0.5736 0.6732 0.039 Uiso 1 1 calc R
C18 C 0.9105(3) 0.6047(2) 0.61633(18) 0.0280(8) Uani 1 1 d .
H18 H 0.9223 0.6687 0.6170 0.034 Uiso 1 1 calc R
C19 C 0.5194(3) 0.9050(2) 0.65014(17) 0.0252(7) Uani 1 1 d .
H19 H 0.4660 0.9505 0.6574 0.030 Uiso 1 1 calc R
C20 C 0.6259(3) 0.9034(2) 0.67515(16) 0.0247(7) Uani 1 1 d .
H20 H 0.6600 0.9486 0.7024 0.030 Uiso 1 1 calc R
C21 C 0.3926(3) 0.7911(2) 0.59128(16) 0.0216(7) Uani 1 1 d .
C22 C 0.3315(3) 0.7461(2) 0.63489(17) 0.0255(7) Uani 1 1 d .
C23 C 0.2358(3) 0.6977(3) 0.61207(18) 0.0310(8) Uani 1 1 d .
H23 H 0.1930 0.6675 0.6407 0.037 Uiso 1 1 calc R
C24 C 0.2020(3) 0.6929(3) 0.54841(19) 0.0333(8) Uani 1 1 d .
H24 H 0.1388 0.6572 0.5337 0.040 Uiso 1 1 calc R
C25 C 0.2603(3) 0.7401(2) 0.50619(17) 0.0286(8) Uani 1 1 d .
H25 H 0.2354 0.7376 0.4628 0.034 Uiso 1 1 calc R
C26 C 0.3553(3) 0.7913(2) 0.52655(16) 0.0238(7) Uani 1 1 d .
C27 C 0.4126(3) 0.8511(2) 0.48169(16) 0.0272(7) Uani 1 1 d .
H27 H 0.4943 0.8531 0.4964 0.033 Uiso 1 1 calc R
C28 C 0.4000(4) 0.8179(3) 0.41451(19) 0.0430(10) Uani 1 1 d .
H28A H 0.4194 0.7532 0.4134 0.065 Uiso 1 1 calc R
H28B H 0.4501 0.8527 0.3901 0.065 Uiso 1 1 calc R
H28C H 0.3224 0.8264 0.3965 0.065 Uiso 1 1 calc R
C29 C 0.3659(4) 0.9482(3) 0.4848(2) 0.0394(9) Uani 1 1 d .
H29A H 0.2854 0.9477 0.4716 0.059 Uiso 1 1 calc R
H29B H 0.4037 0.9880 0.4569 0.059 Uiso 1 1 calc R
H29C H 0.3789 0.9710 0.5278 0.059 Uiso 1 1 calc R
C30 C 0.3671(3) 0.7535(3) 0.70470(16) 0.0280(7) Uani 1 1 d .
H30 H 0.4490 0.7673 0.7102 0.034 Uiso 1 1 calc R
C31 C 0.3061(4) 0.8324(3) 0.7333(2) 0.0416(10) Uani 1 1 d .
H31A H 0.3199 0.8889 0.7110 0.062 Uiso 1 1 calc R
H31B H 0.3338 0.8389 0.7775 0.062 Uiso 1 1 calc R
H31C H 0.2255 0.8199 0.7295 0.062 Uiso 1 1 calc R
C32 C 0.3480(4) 0.6666(3) 0.74099(18) 0.0383(9) Uani 1 1 d .
H32A H 0.2682 0.6512 0.7361 0.058 Uiso 1 1 calc R
H32B H 0.3727 0.6760 0.7854 0.058 Uiso 1 1 calc R
H32C H 0.3909 0.6167 0.7248 0.058 Uiso 1 1 calc R
C33 C 0.7874(3) 0.8001(2) 0.68545(15) 0.0231(7) Uani 1 1 d .
C34 C 0.7947(3) 0.7286(2) 0.72908(16) 0.0255(7) Uani 1 1 d .
C35 C 0.8994(3) 0.7068(3) 0.75955(17) 0.0309(8) Uani 1 1 d .
H35 H 0.9053 0.6584 0.7890 0.037 Uiso 1 1 calc R
C36 C 0.9948(3) 0.7539(3) 0.74788(18) 0.0343(9) Uani 1 1 d .
H36 H 1.0654 0.7376 0.7689 0.041 Uiso 1 1 calc R
C37 C 0.9866(3) 0.8249(3) 0.70549(18) 0.0335(8) Uani 1 1 d .
H37 H 1.0521 0.8577 0.6980 0.040 Uiso 1 1 calc R
C38 C 0.8832(3) 0.8495(2) 0.67316(16) 0.0262(7) Uani 1 1 d .
C39 C 0.8789(3) 0.9285(3) 0.62802(18) 0.0291(8) Uani 1 1 d .
H39 H 0.8045 0.9271 0.6025 0.035 Uiso 1 1 calc R
C40 C 0.8880(4) 1.0192(3) 0.66365(19) 0.0353(9) Uani 1 1 d .
H40A H 0.8281 1.0231 0.6913 0.053 Uiso 1 1 calc R
H40B H 0.8810 1.0697 0.6337 0.053 Uiso 1 1 calc R
H40C H 0.9608 1.0226 0.6887 0.053 Uiso 1 1 calc R
C41 C 0.9695(4) 0.9210(3) 0.58315(18) 0.0343(8) Uani 1 1 d .
H41A H 1.0433 0.9279 0.6066 0.051 Uiso 1 1 calc R
H41B H 0.9587 0.9691 0.5515 0.051 Uiso 1 1 calc R
H41C H 0.9645 0.8614 0.5626 0.051 Uiso 1 1 calc R
C42 C 0.6911(3) 0.6794(3) 0.74669(16) 0.0290(8) Uani 1 1 d .
H42 H 0.6322 0.6849 0.7105 0.035 Uiso 1 1 calc R
C43 C 0.6478(4) 0.7285(3) 0.80255(19) 0.0395(9) Uani 1 1 d .
H43A H 0.7050 0.7261 0.8385 0.059 Uiso 1 1 calc R
H43B H 0.5795 0.6985 0.8134 0.059 Uiso 1 1 calc R
H43C H 0.6314 0.7921 0.7914 0.059 Uiso 1 1 calc R
C44 C 0.7095(4) 0.5787(3) 0.7598(2) 0.0401(10) Uani 1 1 d .
H44A H 0.7419 0.5502 0.7245 0.060 Uiso 1 1 calc R
H44B H 0.6378 0.5497 0.7655 0.060 Uiso 1 1 calc R
H44C H 0.7609 0.5711 0.7980 0.060 Uiso 1 1 calc R

loop_
_atom_site_aniso_label
_atom_site_aniso_U_11
_atom_site_aniso_U_22
_atom_site_aniso_U_33
_atom_site_aniso_U_23
_atom_site_aniso_U_13
_atom_site_aniso_U_12
Yb1 0.02202(10) 0.01654(10) 0.02239(10) -0.00143(5) 0.00099(6) -0.00013(5)
Si1 0.0191(4) 0.0154(4) 0.0212(4) -0.0022(3) 0.0001(3) 0.0011(3)
N1 0.0203(13) 0.0167(13) 0.0229(13) -0.0028(11) 0.0006(11) -0.0008(10)
C1 0.0274(17) 0.0127(14) 0.0244(16) 0.0035(13) -0.0004(13) 0.0002(12)
B1 0.0219(18) 0.0164(17) 0.0193(16) -0.0007(14) 0.0017(14) -0.0003(13)
N2 0.0225(14) 0.0159(13) 0.0263(14) -0.0034(11) 0.0026(11) 0.0005(11)
C2 0.0275(17) 0.0126(14) 0.0227(16) -0.0004(12) 0.0005(13) 0.0020(12)
N3 0.0228(14) 0.0179(13) 0.0228(13) -0.0026(11) -0.0002(11) -0.0006(11)
C3 0.0265(17) 0.0204(17) 0.0291(17) -0.0020(14) 0.0033(14) -0.0037(13)
C4 0.037(2) 0.0254(18) 0.0248(17) -0.0015(14) 0.0086(15) -0.0011(15)
C5 0.038(2) 0.0230(17) 0.0215(16) -0.0001(14) -0.0005(14) -0.0009(14)
C6 0.0277(18) 0.0209(17) 0.0240(16) 0.0011(13) -0.0049(13) -0.0001(13)
C7 0.0233(16) 0.0207(16) 0.0227(16) -0.0041(13) -0.0013(13) -0.0031(13)
C8 0.0271(17) 0.0234(17) 0.0293(17) -0.0025(14) 0.0018(14) 0.0001(14)
C9 0.045(2) 0.0216(18) 0.036(2) 0.0033(15) -0.0007(17) -0.0027(15)
C10 0.046(2) 0.034(2) 0.0297(19) -0.0003(17) 0.0073(17) -0.0134(18)
C11 0.030(2) 0.036(2) 0.034(2) -0.0022(17) 0.0063(16) -0.0051(16)
C12 0.0255(18) 0.0252(18) 0.0328(18) -0.0032(15) 0.0039(14) -0.0006(14)
C13 0.0244(17) 0.0215(17) 0.0230(16) -0.0009(13) 0.0025(13) 0.0025(13)
C14 0.0308(19) 0.0228(17) 0.0278(17) -0.0025(14) -0.0038(14) 0.0036(14)
C15 0.047(2) 0.0211(18) 0.038(2) 0.0000(16) -0.0031(18) 0.0087(16)
C16 0.033(2) 0.035(2) 0.035(2) 0.0028(17) -0.0056(16) 0.0127(16)
C17 0.0263(18) 0.036(2) 0.0346(19) 0.0040(16) -0.0041(15) -0.0028(15)
C18 0.0256(18) 0.0256(18) 0.0325(19) 0.0004(15) 0.0016(15) -0.0010(14)
C19 0.0338(19) 0.0148(16) 0.0272(17) -0.0040(13) 0.0044(15) 0.0010(13)
C20 0.0335(19) 0.0161(16) 0.0246(16) -0.0051(13) 0.0038(14) -0.0015(13)
C21 0.0212(16) 0.0149(15) 0.0282(17) -0.0015(13) -0.0003(13) 0.0036(12)
C22 0.0256(17) 0.0226(17) 0.0286(17) -0.0027(14) 0.0040(14) 0.0051(13)
C23 0.0259(18) 0.0290(19) 0.039(2) 0.0033(16) 0.0070(15) 0.0004(14)
C24 0.0220(18) 0.032(2) 0.045(2) 0.0011(17) -0.0030(16) -0.0041(14)
C25 0.0253(18) 0.0274(19) 0.0314(18) 0.0011(15) -0.0053(14) 0.0044(14)
C26 0.0272(17) 0.0175(16) 0.0267(17) -0.0007(13) 0.0028(14) 0.0035(13)
C27 0.0278(18) 0.0262(18) 0.0270(17) 0.0058(14) -0.0002(14) 0.0018(14)
C28 0.058(3) 0.037(2) 0.035(2) 0.0040(18) 0.0095(19) 0.008(2)
C29 0.054(3) 0.027(2) 0.037(2) 0.0039(17) 0.0050(19) 0.0051(18)
C30 0.0287(18) 0.0293(19) 0.0266(17) -0.0030(15) 0.0062(14) -0.0009(14)
C31 0.044(2) 0.038(2) 0.045(2) -0.0141(19) 0.0139(19) 0.0046(18)
C32 0.055(3) 0.036(2) 0.0246(18) 0.0002(16) 0.0052(17) -0.0040(19)
C33 0.0247(17) 0.0205(17) 0.0232(16) -0.0055(13) -0.0016(13) -0.0018(13)
C34 0.0271(18) 0.0262(18) 0.0225(16) -0.0033(14) -0.0007(13) -0.0029(14)
C35 0.0307(19) 0.033(2) 0.0277(18) 0.0042(15) -0.0029(15) 0.0008(15)
C36 0.0279(19) 0.041(2) 0.0323(19) 0.0028(17) -0.0055(15) -0.0005(16)
C37 0.0283(19) 0.038(2) 0.0335(19) 0.0010(17) -0.0009(15) -0.0109(16)
C38 0.0271(18) 0.0247(18) 0.0258(17) -0.0037(14) -0.0022(14) -0.0051(14)
C39 0.0298(19) 0.0230(18) 0.0341(19) 0.0013(15) 0.0010(15) -0.0048(14)
C40 0.039(2) 0.028(2) 0.040(2) -0.0032(17) 0.0084(17) -0.0102(16)
C41 0.043(2) 0.030(2) 0.0301(19) -0.0001(16) 0.0059(17) -0.0073(17)
C42 0.0290(18) 0.034(2) 0.0234(16) 0.0039(15) -0.0006(14) -0.0052(15)
C43 0.036(2) 0.049(3) 0.034(2) 0.0029(19) 0.0097(17) 0.0004(18)
C44 0.048(3) 0.031(2) 0.040(2) 0.0065(18) -0.0009(19) -0.0119(18)

loop_
_atom_type_symbol
_atom_type_description
_atom_type_scat_dispersion_real
_atom_type_scat_dispersion_imag
_atom_type_scat_source
C C 0.0033 0.0016 'International Tables Vol C Tables 4.2.6.8 and 6.1.1.4'
H H 0.0000 0.0000 'International Tables Vol C Tables 4.2.6.8 and 6.1.1.4'
B B 0.0013 0.0007 'International Tables Vol C Tables 4.2.6.8 and 6.1.1.4'
N N 0.0061 0.0033 'International Tables Vol C Tables 4.2.6.8 and 6.1.1.4'
Si Si 0.0817 0.0704 'International Tables Vol C Tables 4.2.6.8 and 6.1.1.4'
Yb Yb -0.3850 5.5486 'International Tables Vol C Tables 4.2.6.8 and 6.1.1.4'

loop_
_geom_angle_atom_site_label_1
_geom_angle_atom_site_label_2
_geom_angle_atom_site_label_3
_geom_angle
_geom_angle_site_symmetry_1
_geom_angle_site_symmetry_3
N1 Yb1 C1 83.20(10) . .
N1 Yb1 C6 94.08(10) . 3_666
C1 Yb1 C6 95.25(10) . 3_666
N1 Yb1 C1 110.17(10) . 3_666
C1 Yb1 C1 73.95(11) . 3_666
C6 Yb1 C1 28.95(9) 3_666 3_666
N1 Yb1 C5 101.28(10) . 3_666
C1 Yb1 C5 123.22(10) . 3_666
C6 Yb1 C5 28.44(10) 3_666 3_666
C1 Yb1 C5 51.12(10) 3_666 3_666
N1 Yb1 C21 68.88(9) . .
C1 Yb1 C21 117.79(10) . .
C6 Yb1 C21 139.24(10) 3_666 .
C1 Yb1 C21 167.41(10) 3_666 .
C5 Yb1 C21 116.33(10) 3_666 .
N1 Yb1 C4 126.13(10) . 3_666
C1 Yb1 C4 130.81(10) . 3_666
C6 Yb1 C4 50.09(11) 3_666 3_666
C1 Yb1 C4 59.71(10) 3_666 3_666
C5 Yb1 C4 27.94(11) 3_666 3_666
C21 Yb1 C4 110.05(10) . 3_666
N1 Yb1 C26 81.03(10) . .
C1 Yb1 C26 95.65(10) . .
C6 Yb1 C26 167.43(10) 3_666 .
C1 Yb1 C26 163.13(10) 3_666 .
C5 Yb1 C26 141.13(10) 3_666 .
C21 Yb1 C26 28.25(9) . .
C4 Yb1 C26 124.46(10) 3_666 .
N1 Yb1 C3 149.66(10) . 3_666
C1 Yb1 C3 108.03(10) . 3_666
C6 Yb1 C3 57.58(10) 3_666 3_666
C1 Yb1 C3 50.44(10) 3_666 3_666
C5 Yb1 C3 48.77(10) 3_666 3_666
C21 Yb1 C3 124.23(10) . 3_666
C4 Yb1 C3 27.58(10) 3_666 3_666
C26 Yb1 C3 124.13(10) . 3_666
N1 Yb1 C2 138.60(9) . 3_666
C1 Yb1 C2 81.98(10) . 3_666
C6 Yb1 C2 49.42(9) 3_666 3_666
C1 Yb1 C2 28.43(9) 3_666 3_666
C5 Yb1 C2 57.49(10) 3_666 3_666
C21 Yb1 C2 150.63(10) . 3_666
C4 Yb1 C2 49.42(10) 3_666 3_666
C26 Yb1 C2 138.77(10) . 3_666
C3 Yb1 C2 27.80(10) 3_666 3_666
N1 Yb1 C25 108.25(10) . .
C1 Yb1 C25 96.28(11) . .
C6 Yb1 C25 155.90(11) 3_666 .
C1 Yb1 C25 138.68(10) 3_666 .
C5 Yb1 C25 133.05(11) 3_666 .
C21 Yb1 C25 48.51(10) . .
C4 Yb1 C25 107.28(11) 3_666 .
C26 Yb1 C25 27.32(10) . .
C3 Yb1 C25 98.64(10) 3_666 .
C2 Yb1 C25 111.66(10) 3_666 .
N1 Yb1 C22 85.49(10) . .
C1 Yb1 C22 144.06(10) . .
C6 Yb1 C22 119.55(10) 3_666 .
C1 Yb1 C22 141.72(10) 3_666 .
C5 Yb1 C22 92.43(10) 3_666 .
C21 Yb1 C22 27.43(10) . .
C4 Yb1 C22 82.63(10) 3_666 .
C26 Yb1 C22 48.81(10) . .
C3 Yb1 C22 98.82(10) 3_666 .
C2 Yb1 C22 126.58(10) 3_666 .
C25 Yb1 C22 55.55(10) . .
N1 Si1 C7 114.53(15) . .
N1 Si1 C13 117.31(15) . .
C7 Si1 C13 105.43(15) . .
N1 Si1 C2 108.83(15) . .
C7 Si1 C2 101.09(15) . .
C13 Si1 C2 108.30(15) . .
B1 N1 Si1 130.4(2) . .
B1 N1 Yb1 118.5(2) . .
Si1 N1 Yb1 108.88(13) . .
C6 C1 C2 115.0(3) . .
C6 C1 Yb1 137.7(3) . .
C2 C1 Yb1 105.6(2) . .
C6 C1 Yb1 72.63(19) . 3_666
C2 C1 Yb1 78.39(18) . 3_666
Yb1 C1 Yb1 106.05(11) . 3_666
N1 B1 N3 134.5(3) . .
N1 B1 N2 123.4(3) . .
N3 B1 N2 102.0(3) . .
C19 N2 C21 125.9(3) . .
C19 N2 B1 109.8(3) . .
C21 N2 B1 120.8(3) . .
C3 C2 C1 121.2(3) . .
C3 C2 Si1 116.3(3) . .
C1 C2 Si1 121.2(2) . .
C3 C2 Yb1 75.73(19) . 3_666
C1 C2 Yb1 73.19(18) . 3_666
Si1 C2 Yb1 134.54(15) . 3_666
C3 C2 Yb1 164.1(2) . .
C1 C2 Yb1 48.78(17) . .
Si1 C2 Yb1 77.16(11) . .
Yb1 C2 Yb1 88.80(9) 3_666 .
C20 N3 C33 119.5(3) . .
C20 N3 B1 108.8(3) . .
C33 N3 B1 130.4(3) . .
C4 C3 C2 121.5(3) . .
C4 C3 Yb1 75.4(2) . 3_666
C2 C3 Yb1 76.47(19) . 3_666
C4 C3 H3 119.2 . .
C2 C3 H3 119.2 . .
Yb1 C3 H3 119.9 3_666 .
C3 C4 C5 118.6(3) . .
C3 C4 Yb1 77.1(2) . 3_666
C5 C4 Yb1 74.7(2) . 3_666
C3 C4 H4 120.7 . .
C5 C4 H4 120.7 . .
Yb1 C4 H4 118.5 3_666 .
C6 C5 C4 120.0(3) . .
C6 C5 Yb1 72.7(2) . 3_666
C4 C5 Yb1 77.4(2) . 3_666
C6 C5 H5 120.0 . .
C4 C5 H5 120.0 . .
Yb1 C5 H5 121.0 3_666 .
C5 C6 C1 123.5(3) . .
C5 C6 Yb1 78.8(2) . 3_666
C1 C6 Yb1 78.42(19) . 3_666
C5 C6 H6 118.3 . .
C1 C6 H6 118.3 . .
Yb1 C6 H6 114.6 3_666 .
C8 C7 C12 116.5(3) . .
C8 C7 Si1 121.2(3) . .
C12 C7 Si1 121.6(3) . .
C9 C8 C7 121.0(3) . .
C9 C8 H8 119.5 . .
C7 C8 H8 119.5 . .
C10 C9 C8 120.9(4) . .
C10 C9 H9 119.5 . .
C8 C9 H9 119.5 . .
C11 C10 C9 119.7(4) . .
C11 C10 H10 120.1 . .
C9 C10 H10 120.1 . .
C10 C11 C12 119.6(4) . .
C10 C11 H11 120.2 . .
C12 C11 H11 120.2 . .
C11 C12 C7 122.2(4) . .
C11 C12 H12 118.9 . .
C7 C12 H12 118.9 . .
C14 C13 C18 117.2(3) . .
C14 C13 Si1 121.6(3) . .
C18 C13 Si1 121.1(3) . .
C13 C14 C15 121.3(3) . .
C13 C14 H14 119.3 . .
C15 C14 H14 119.3 . .
C16 C15 C14 120.2(4) . .
C16 C15 H15 119.9 . .
C14 C15 H15 119.9 . .
C17 C16 C15 119.6(3) . .
C17 C16 H16 120.2 . .
C15 C16 H16 120.2 . .
C16 C17 C18 120.6(4) . .
C16 C17 H17 119.7 . .
C18 C17 H17 119.7 . .
C13 C18 C17 121.1(3) . .
C13 C18 H18 119.4 . .
C17 C18 H18 119.4 . .
C20 C19 N2 109.0(3) . .
C20 C19 H19 125.5 . .
N2 C19 H19 125.5 . .
C19 C20 N3 110.3(3) . .
C19 C20 H20 124.8 . .
N3 C20 H20 124.8 . .
C22 C21 C26 121.2(3) . .
C22 C21 N2 119.6(3) . .
C26 C21 N2 118.9(3) . .
C22 C21 Yb1 82.38(19) . .
C26 C21 Yb1 77.42(19) . .
N2 C21 Yb1 104.99(19) . .
C23 C22 C21 118.0(3) . .
C23 C22 C30 121.4(3) . .
C21 C22 C30 120.5(3) . .
C23 C22 Yb1 80.5(2) . .
C21 C22 Yb1 70.19(18) . .
C30 C22 Yb1 121.1(2) . .
C24 C23 C22 121.3(4) . .
C24 C23 Yb1 75.5(2) . .
C22 C23 Yb1 73.3(2) . .
C24 C23 H23 119.4 . .
C22 C23 H23 119.4 . .
Yb1 C23 H23 123.2 . .
C25 C24 C23 120.2(3) . .
C25 C24 Yb1 73.2(2) . .
C23 C24 Yb1 78.7(2) . .
C25 C24 H24 119.9 . .
C23 C24 H24 119.9 . .
Yb1 C24 H24 119.1 . .
C24 C25 C26 120.9(3) . .
C24 C25 Yb1 80.5(2) . .
C26 C25 Yb1 73.4(2) . .
C24 C25 H25 119.5 . .
C26 C25 H25 119.5 . .
Yb1 C25 H25 117.1 . .
C25 C26 C21 118.2(3) . .
C25 C26 C27 121.3(3) . .
C21 C26 C27 120.3(3) . .
C25 C26 Yb1 79.2(2) . .
C21 C26 Yb1 74.33(19) . .
C27 C26 Yb1 120.0(2) . .
C28 C27 C26 114.2(3) . .
C28 C27 C29 109.7(3) . .
C26 C27 C29 108.6(3) . .
C28 C27 H27 108.0 . .
C26 C27 H27 108.0 . .
C29 C27 H27 108.0 . .
C27 C28 H28A 109.5 . .
C27 C28 H28B 109.5 . .
H28A C28 H28B 109.5 . .
C27 C28 H28C 109.5 . .
H28A C28 H28C 109.5 . .
H28B C28 H28C 109.5 . .
C27 C29 H29A 109.5 . .
C27 C29 H29B 109.5 . .
H29A C29 H29B 109.5 . .
C27 C29 H29C 109.5 . .
H29A C29 H29C 109.5 . .
H29B C29 H29C 109.5 . .
C22 C30 C32 113.7(3) . .
C22 C30 C31 110.5(3) . .
C32 C30 C31 109.0(3) . .
C22 C30 H30 107.8 . .
C32 C30 H30 107.8 . .
C31 C30 H30 107.8 . .
C30 C31 H31A 109.5 . .
C30 C31 H31B 109.5 . .
H31A C31 H31B 109.5 . .
C30 C31 H31C 109.5 . .
H31A C31 H31C 109.5 . .
H31B C31 H31C 109.5 . .
C30 C32 H32A 109.5 . .
C30 C32 H32B 109.5 . .
H32A C32 H32B 109.5 . .
C30 C32 H32C 109.5 . .
H32A C32 H32C 109.5 . .
H32B C32 H32C 109.5 . .
C34 C33 C38 120.9(3) . .
C34 C33 N3 119.1(3) . .
C38 C33 N3 119.9(3) . .
C35 C34 C33 118.5(3) . .
C35 C34 C42 119.7(3) . .
C33 C34 C42 121.6(3) . .
C36 C35 C34 121.6(4) . .
C36 C35 H35 119.2 . .
C34 C35 H35 119.2 . .
C37 C36 C35 119.5(4) . .
C37 C36 H36 120.3 . .
C35 C36 H36 120.3 . .
C36 C37 C38 121.3(4) . .
C36 C37 H37 119.3 . .
C38 C37 H37 119.3 . .
C37 C38 C33 118.1(3) . .
C37 C38 C39 119.1(3) . .
C33 C38 C39 122.8(3) . .
C38 C39 C41 111.7(3) . .
C38 C39 C40 110.5(3) . .
C41 C39 C40 110.9(3) . .
C38 C39 H39 107.8 . .
C41 C39 H39 107.8 . .
C40 C39 H39 107.8 . .
C39 C40 H40A 109.5 . .
C39 C40 H40B 109.5 . .
H40A C40 H40B 109.5 . .
C39 C40 H40C 109.5 . .
H40A C40 H40C 109.5 . .
H40B C40 H40C 109.5 . .
C39 C41 H41A 109.5 . .
C39 C41 H41B 109.5 . .
H41A C41 H41B 109.5 . .
C39 C41 H41C 109.5 . .
H41A C41 H41C 109.5 . .
H41B C41 H41C 109.5 . .
C44 C42 C34 113.7(3) . .
C44 C42 C43 111.5(3) . .
C34 C42 C43 108.8(3) . .
C44 C42 H42 107.5 . .
C34 C42 H42 107.5 . .
C43 C42 H42 107.5 . .
C42 C43 H43A 109.5 . .
C42 C43 H43B 109.5 . .
H43A C43 H43B 109.5 . .
C42 C43 H43C 109.5 . .
H43A C43 H43C 109.5 . .
H43B C43 H43C 109.5 . .
C42 C44 H44A 109.5 . .
C42 C44 H44B 109.5 . .
H44A C44 H44B 109.5 . .
C42 C44 H44C 109.5 . .
H44A C44 H44C 109.5 . .
H44B C44 H44C 109.5 . .

loop_
_geom_bond_atom_site_label_1
_geom_bond_atom_site_label_2
_geom_bond_distance
_geom_bond_site_symmetry_2
Yb1 N1 2.375(3) .
Yb1 C1 2.481(4) .
Yb1 C6 2.795(3) 3_666
Yb1 C1 2.869(3) 3_666
Yb1 C5 2.871(4) 3_666
Yb1 C21 2.882(3) .
Yb1 C4 2.905(4) 3_666
Yb1 C26 2.922(3) .
Yb1 C3 2.926(3) 3_666
Yb1 C2 2.936(3) 3_666
Yb1 C25 2.995(3) .
Yb1 C22 3.037(3) .
Si1 N1 1.683(3) .
Si1 C7 1.892(4) .
Si1 C13 1.900(4) .
Si1 C2 1.915(3) .
N1 B1 1.412(5) .
C1 C6 1.418(5) .
C1 C2 1.427(5) .
C1 Yb1 2.869(3) 3_666
B1 N3 1.467(4) .
B1 N2 1.476(4) .
N2 C19 1.406(4) .
N2 C21 1.418(4) .
C2 C3 1.408(5) .
C2 Yb1 2.936(3) 3_666
N3 C20 1.417(4) .
N3 C33 1.423(4) .
C3 C4 1.390(5) .
C3 Yb1 2.926(3) 3_666
C3 H3 0.9500 .
C4 C5 1.395(5) .
C4 Yb1 2.905(4) 3_666
C4 H4 0.9500 .
C5 C6 1.394(5) .
C5 Yb1 2.871(4) 3_666
C5 H5 0.9500 .
C6 Yb1 2.795(3) 3_666
C6 H6 0.9500 .
C7 C8 1.401(5) .
C7 C12 1.404(5) .
C8 C9 1.384(5) .
C8 H8 0.9500 .
C9 C10 1.377(6) .
C9 H9 0.9500 .
C10 C11 1.376(6) .
C10 H10 0.9500 .
C11 C12 1.385(5) .
C11 H11 0.9500 .
C12 H12 0.9500 .
C13 C14 1.397(5) .
C13 C18 1.400(5) .
C14 C15 1.398(5) .
C14 H14 0.9500 .
C15 C16 1.384(6) .
C15 H15 0.9500 .
C16 C17 1.368(6) .
C16 H16 0.9500 .
C17 C18 1.401(5) .
C17 H17 0.9500 .
C18 H18 0.9500 .
C19 C20 1.336(5) .
C19 H19 0.9500 .
C20 H20 0.9500 .
C21 C22 1.412(5) .
C21 C26 1.417(5) .
C22 C23 1.397(5) .
C22 C30 1.521(5) .
C23 C24 1.388(6) .
C23 H23 0.9500 .
C24 C25 1.386(6) .
C24 H24 0.9500 .
C25 C26 1.399(5) .
C25 H25 0.9500 .
C26 C27 1.518(5) .
C27 C28 1.516(5) .
C27 C29 1.537(5) .
C27 H27 1.0000 .
C28 H28A 0.9800 .
C28 H28B 0.9800 .
C28 H28C 0.9800 .
C29 H29A 0.9800 .
C29 H29B 0.9800 .
C29 H29C 0.9800 .
C30 C32 1.525(5) .
C30 C31 1.531(5) .
C30 H30 1.0000 .
C31 H31A 0.9800 .
C31 H31B 0.9800 .
C31 H31C 0.9800 .
C32 H32A 0.9800 .
C32 H32B 0.9800 .
C32 H32C 0.9800 .
C33 C34 1.404(5) .
C33 C38 1.407(5) .
C34 C35 1.394(5) .
C34 C42 1.520(5) .
C35 C36 1.383(6) .
C35 H35 0.9500 .
C36 C37 1.381(6) .
C36 H36 0.9500 .
C37 C38 1.407(5) .
C37 H37 0.9500 .
C38 C39 1.509(5) .
C39 C41 1.528(5) .
C39 C40 1.534(5) .
C39 H39 1.0000 .
C40 H40A 0.9800 .
C40 H40B 0.9800 .
C40 H40C 0.9800 .
C41 H41A 0.9800 .
C41 H41B 0.9800 .
C41 H41C 0.9800 .
C42 C44 1.518(6) .
C42 C43 1.535(5) .
C42 H42 1.0000 .
C43 H43A 0.9800 .
C43 H43B 0.9800 .
C43 H43C 0.9800 .
C44 H44A 0.9800 .
C44 H44B 0.9800 .
C44 H44C 0.9800 .

loop_
_geom_torsion_atom_site_label_1
_geom_torsion_atom_site_label_2
_geom_torsion_atom_site_label_3
_geom_torsion_atom_site_label_4
_geom_torsion
_geom_torsion_site_symmetry_1
_geom_torsion_site_symmetry_4
C7 Si1 N1 B1 -30.2(3) . .
C13 Si1 N1 B1 94.2(3) . .
C2 Si1 N1 B1 -142.5(3) . .
C7 Si1 N1 Yb1 132.13(14) . .
C13 Si1 N1 Yb1 -103.48(16) . .
C2 Si1 N1 Yb1 19.85(17) . .
C1 Yb1 N1 B1 137.3(2) . .
C6 Yb1 N1 B1 -127.9(2) 3_666 .
C1 Yb1 N1 B1 -152.6(2) 3_666 .
C5 Yb1 N1 B1 -100.1(2) 3_666 .
C21 Yb1 N1 B1 14.0(2) . .
C4 Yb1 N1 B1 -86.0(3) 3_666 .
C26 Yb1 N1 B1 40.4(2) . .
C3 Yb1 N1 B1 -108.3(3) 3_666 .
C2 Yb1 N1 B1 -153.1(2) 3_666 .
C25 Yb1 N1 B1 42.9(3) . .
C22 Yb1 N1 B1 -8.5(2) . .
C1 Yb1 N1 Si1 -27.45(14) . .
C6 Yb1 N1 Si1 67.37(15) 3_666 .
C1 Yb1 N1 Si1 42.65(16) 3_666 .
C5 Yb1 N1 Si1 95.16(14) 3_666 .
C21 Yb1 N1 Si1 -150.77(16) . .
C4 Yb1 N1 Si1 109.26(15) 3_666 .
C26 Yb1 N1 Si1 -124.29(15) . .
C3 Yb1 N1 Si1 87.0(2) 3_666 .
C2 Yb1 N1 Si1 42.2(2) 3_666 .
C25 Yb1 N1 Si1 -121.84(14) . .
C22 Yb1 N1 Si1 -173.26(15) . .
N1 Yb1 C1 C6 -165.1(4) . .
C6 Yb1 C1 C6 101.4(3) 3_666 .
C1 Yb1 C1 C6 81.6(3) 3_666 .
C5 Yb1 C1 C6 95.9(4) 3_666 .
C21 Yb1 C1 C6 -103.3(3) . .
C4 Yb1 C1 C6 62.0(4) 3_666 .
C26 Yb1 C1 C6 -84.8(3) . .
C3 Yb1 C1 C6 43.9(4) 3_666 .
C2 Yb1 C1 C6 53.7(3) 3_666 .
C25 Yb1 C1 C6 -57.3(3) . .
C22 Yb1 C1 C6 -92.5(4) . .
N1 Yb1 C1 C2 31.2(2) . .
C6 Yb1 C1 C2 -62.3(2) 3_666 .
C1 Yb1 C1 C2 -82.1(2) 3_666 .
C5 Yb1 C1 C2 -67.9(2) 3_666 .
C21 Yb1 C1 C2 93.0(2) . .
C4 Yb1 C1 C2 -101.8(2) 3_666 .
C26 Yb1 C1 C2 111.4(2) . .
C3 Yb1 C1 C2 -119.9(2) 3_666 .
C2 Yb1 C1 C2 -110.0(2) 3_666 .
C25 Yb1 C1 C2 138.9(2) . .
C22 Yb1 C1 C2 103.8(2) . .
N1 Yb1 C1 Yb1 113.31(12) . 3_666
C6 Yb1 C1 Yb1 19.81(12) 3_666 3_666
C1 Yb1 C1 Yb1 0.0 3_666 3_666
C5 Yb1 C1 Yb1 14.26(17) 3_666 3_666
C21 Yb1 C1 Yb1 175.08(9) . 3_666
C4 Yb1 C1 Yb1 -19.67(19) 3_666 3_666
C26 Yb1 C1 Yb1 -166.45(11) . 3_666
C3 Yb1 C1 Yb1 -37.76(14) 3_666 3_666
C2 Yb1 C1 Yb1 -27.92(10) 3_666 3_666
C25 Yb1 C1 Yb1 -138.98(11) . 3_666
C22 Yb1 C1 Yb1 -174.11(12) . 3_666
Si1 N1 B1 N3 -44.7(6) . .
Yb1 N1 B1 N3 154.4(3) . .
Si1 N1 B1 N2 137.6(3) . .
Yb1 N1 B1 N2 -23.3(4) . .
N1 B1 N2 C19 177.3(3) . .
N3 B1 N2 C19 -1.1(4) . .
N1 B1 N2 C21 17.3(5) . .
N3 B1 N2 C21 -161.1(3) . .
C6 C1 C2 C3 -3.3(5) . .
Yb1 C1 C2 C3 164.7(3) . .
Yb1 C1 C2 C3 61.0(3) 3_666 .
C6 C1 C2 Si1 163.3(2) . .
Yb1 C1 C2 Si1 -28.7(3) . .
Yb1 C1 C2 Si1 -132.4(2) 3_666 .
C6 C1 C2 Yb1 -64.4(2) . 3_666
Yb1 C1 C2 Yb1 103.63(13) . 3_666
C6 C1 C2 Yb1 -168.0(4) . .
Yb1 C1 C2 Yb1 -103.63(13) 3_666 .
N1 Si1 C2 C3 174.7(2) . .
C7 Si1 C2 C3 53.8(3) . .
C13 Si1 C2 C3 -56.7(3) . .
N1 Si1 C2 C1 7.5(3) . .
C7 Si1 C2 C1 -113.4(3) . .
C13 Si1 C2 C1 136.1(3) . .
N1 Si1 C2 Yb1 -89.5(2) . 3_666
C7 Si1 C2 Yb1 149.6(2) . 3_666
C13 Si1 C2 Yb1 39.0(3) . 3_666
N1 Si1 C2 Yb1 -14.26(13) . .
C7 Si1 C2 Yb1 -135.19(12) . .
C13 Si1 C2 Yb1 114.30(12) . .
N1 Yb1 C2 C3 160.0(9) . .
C1 Yb1 C2 C3 -55.7(8) . .
C6 Yb1 C2 C3 61.7(9) 3_666 .
C1 Yb1 C2 C3 34.2(9) 3_666 .
C5 Yb1 C2 C3 68.2(9) 3_666 .
C21 Yb1 C2 C3 -156.0(9) . .
C4 Yb1 C2 C3 45.2(9) 3_666 .
C26 Yb1 C2 C3 -128.6(9) . .
C3 Yb1 C2 C3 14.7(9) 3_666 .
C2 Yb1 C2 C3 12.8(8) 3_666 .
C25 Yb1 C2 C3 -101.9(9) . .
C22 Yb1 C2 C3 -167.2(8) . .
N1 Yb1 C2 C1 -144.3(2) . .
C6 Yb1 C2 C1 117.4(2) 3_666 .
C1 Yb1 C2 C1 90.0(2) 3_666 .
C5 Yb1 C2 C1 123.9(2) 3_666 .
C21 Yb1 C2 C1 -100.3(2) . .
C4 Yb1 C2 C1 100.9(2) 3_666 .
C26 Yb1 C2 C1 -72.9(2) . .
C3 Yb1 C2 C1 70.4(2) 3_666 .
C2 Yb1 C2 C1 68.5(2) 3_666 .
C25 Yb1 C2 C1 -46.1(2) . .
C22 Yb1 C2 C1 -111.5(2) . .
N1 Yb1 C2 Si1 10.81(10) . .
C1 Yb1 C2 Si1 155.1(3) . .
C6 Yb1 C2 Si1 -87.53(12) 3_666 .
C1 Yb1 C2 Si1 -114.97(12) 3_666 .
C5 Yb1 C2 Si1 -81.00(12) 3_666 .
C21 Yb1 C2 Si1 54.78(13) . .
C4 Yb1 C2 Si1 -103.98(13) 3_666 .
C26 Yb1 C2 Si1 82.19(11) . .
C3 Yb1 C2 Si1 -134.50(11) 3_666 .
C2 Yb1 C2 Si1 -136.41(14) 3_666 .
C25 Yb1 C2 Si1 108.94(12) . .
C22 Yb1 C2 Si1 43.62(19) . .
N1 Yb1 C2 Yb1 147.22(12) . 3_666
C1 Yb1 C2 Yb1 -68.5(2) . 3_666
C6 Yb1 C2 Yb1 48.88(9) 3_666 3_666
C1 Yb1 C2 Yb1 21.45(8) 3_666 3_666
C5 Yb1 C2 Yb1 55.41(11) 3_666 3_666
C21 Yb1 C2 Yb1 -168.80(8) . 3_666
C4 Yb1 C2 Yb1 32.43(15) 3_666 3_666
C26 Yb1 C2 Yb1 -141.39(9) . 3_666
C3 Yb1 C2 Yb1 1.91(12) 3_666 3_666
C2 Yb1 C2 Yb1 0.0 3_666 3_666
C25 Yb1 C2 Yb1 -114.65(10) . 3_666
C22 Yb1 C2 Yb1 -179.97(11) . 3_666
N1 B1 N3 C20 -177.8(4) . .
N2 B1 N3 C20 0.3(3) . .
N1 B1 N3 C33 -11.0(6) . .
N2 B1 N3 C33 167.1(3) . .
C1 C2 C3 C4 3.3(5) . .
Si1 C2 C3 C4 -163.9(3) . .
Yb1 C2 C3 C4 63.1(3) 3_666 .
Yb1 C2 C3 C4 49.9(10) . .
C1 C2 C3 Yb1 -59.8(3) . 3_666
Si1 C2 C3 Yb1 133.0(2) . 3_666
Yb1 C2 C3 Yb1 -13.2(8) . 3_666
C2 C3 C4 C5 0.6(5) . .
Yb1 C3 C4 C5 64.3(3) 3_666 .
C2 C3 C4 Yb1 -63.7(3) . 3_666
C3 C4 C5 C6 -4.3(5) . .
Yb1 C4 C5 C6 61.3(3) 3_666 .
C3 C4 C5 Yb1 -65.6(3) . 3_666
C4 C5 C6 C1 4.2(5) . .
Yb1 C5 C6 C1 67.9(3) 3_666 .
C4 C5 C6 Yb1 -63.7(3) . 3_666
C2 C1 C6 C5 -0.4(5) . .
Yb1 C1 C6 C5 -163.1(3) . .
Yb1 C1 C6 C5 -68.1(3) 3_666 .
C2 C1 C6 Yb1 67.7(2) . 3_666
Yb1 C1 C6 Yb1 -95.0(3) . 3_666
N1 Si1 C7 C8 -24.2(3) . .
C13 Si1 C7 C8 -154.7(3) . .
C2 Si1 C7 C8 92.6(3) . .
N1 Si1 C7 C12 165.5(3) . .
C13 Si1 C7 C12 35.0(3) . .
C2 Si1 C7 C12 -77.7(3) . .
C12 C7 C8 C9 1.0(5) . .
Si1 C7 C8 C9 -169.8(3) . .
C7 C8 C9 C10 -0.6(6) . .
C8 C9 C10 C11 -0.1(6) . .
C9 C10 C11 C12 0.4(6) . .
C10 C11 C12 C7 0.0(6) . .
C8 C7 C12 C11 -0.7(5) . .
Si1 C7 C12 C11 170.0(3) . .
N1 Si1 C13 C14 93.4(3) . .
C7 Si1 C13 C14 -137.7(3) . .
C2 Si1 C13 C14 -30.2(3) . .
N1 Si1 C13 C18 -84.8(3) . .
C7 Si1 C13 C18 44.0(3) . .
C2 Si1 C13 C18 151.5(3) . .
C18 C13 C14 C15 1.4(6) . .
Si1 C13 C14 C15 -176.9(3) . .
C13 C14 C15 C16 -1.4(6) . .
C14 C15 C16 C17 1.0(6) . .
C15 C16 C17 C18 -0.6(6) . .
C14 C13 C18 C17 -1.0(5) . .
Si1 C13 C18 C17 177.3(3) . .
C16 C17 C18 C13 0.6(6) . .
C21 N2 C19 C20 160.3(3) . .
B1 N2 C19 C20 1.5(4) . .
N2 C19 C20 N3 -1.3(4) . .
C33 N3 C20 C19 -167.8(3) . .
B1 N3 C20 C19 0.6(4) . .
C19 N2 C21 C22 -70.2(4) . .
B1 N2 C21 C22 86.5(4) . .
C19 N2 C21 C26 116.5(4) . .
B1 N2 C21 C26 -86.9(4) . .
C19 N2 C21 Yb1 -159.8(3) . .
B1 N2 C21 Yb1 -3.2(3) . .
N1 Yb1 C21 C22 -124.1(2) . .
C1 Yb1 C21 C22 166.17(19) . .
C6 Yb1 C21 C22 -53.5(3) 3_666 .
C1 Yb1 C21 C22 -36.1(5) 3_666 .
C5 Yb1 C21 C22 -31.7(2) 3_666 .
C4 Yb1 C21 C22 -2.0(2) 3_666 .
C26 Yb1 C21 C22 124.4(3) . .
C3 Yb1 C21 C22 24.8(2) 3_666 .
C2 Yb1 C21 C22 38.2(3) 3_666 .
C25 Yb1 C21 C22 93.7(2) . .
N1 Yb1 C21 C26 111.5(2) . .
C1 Yb1 C21 C26 41.8(2) . .
C6 Yb1 C21 C26 -177.88(19) 3_666 .
C1 Yb1 C21 C26 -160.5(4) 3_666 .
C5 Yb1 C21 C26 -156.1(2) 3_666 .
C4 Yb1 C21 C26 -126.4(2) 3_666 .
C3 Yb1 C21 C26 -99.6(2) 3_666 .
C2 Yb1 C21 C26 -86.2(3) 3_666 .
C25 Yb1 C21 C26 -30.7(2) . .
C22 Yb1 C21 C26 -124.4(3) . .
N1 Yb1 C21 N2 -5.41(19) . .
C1 Yb1 C21 N2 -75.1(2) . .
C6 Yb1 C21 N2 65.2(3) 3_666 .
C1 Yb1 C21 N2 82.7(5) 3_666 .
C5 Yb1 C21 N2 87.0(2) 3_666 .
C4 Yb1 C21 N2 116.7(2) 3_666 .
C26 Yb1 C21 N2 -116.9(3) . .
C3 Yb1 C21 N2 143.5(2) 3_666 .
C2 Yb1 C21 N2 156.95(19) 3_666 .
C25 Yb1 C21 N2 -147.6(3) . .
C22 Yb1 C21 N2 118.7(3) . .
C26 C21 C22 C23 3.2(5) . .
N2 C21 C22 C23 -170.0(3) . .
Yb1 C21 C22 C23 -67.0(3) . .
C26 C21 C22 C30 -174.5(3) . .
N2 C21 C22 C30 12.2(5) . .
Yb1 C21 C22 C30 115.2(3) . .
C26 C21 C22 Yb1 70.3(3) . .
N2 C21 C22 Yb1 -102.9(3) . .
N1 Yb1 C22 C23 175.3(2) . .
C1 Yb1 C22 C23 103.4(3) . .
C6 Yb1 C22 C23 -92.6(2) 3_666 .
C1 Yb1 C22 C23 -67.4(3) 3_666 .
C5 Yb1 C22 C23 -83.6(2) 3_666 .
C21 Yb1 C22 C23 124.5(3) . .
C4 Yb1 C22 C23 -57.4(2) 3_666 .
C26 Yb1 C22 C23 93.3(2) . .
C3 Yb1 C22 C23 -35.0(2) 3_666 .
C2 Yb1 C22 C23 -33.3(3) 3_666 .
C25 Yb1 C22 C23 59.5(2) . .
N1 Yb1 C22 C21 50.8(2) . .
C1 Yb1 C22 C21 -21.1(3) . .
C6 Yb1 C22 C21 142.90(19) 3_666 .
C1 Yb1 C22 C21 168.04(18) 3_666 .
C5 Yb1 C22 C21 151.9(2) 3_666 .
C4 Yb1 C22 C21 178.1(2) 3_666 .
C26 Yb1 C22 C21 -31.27(19) . .
C3 Yb1 C22 C21 -159.5(2) 3_666 .
C2 Yb1 C22 C21 -157.79(18) 3_666 .
C25 Yb1 C22 C21 -65.0(2) . .
N1 Yb1 C22 C30 -63.6(3) . .
C1 Yb1 C22 C30 -135.5(3) . .
C6 Yb1 C22 C30 28.5(3) 3_666 .
C1 Yb1 C22 C30 53.7(3) 3_666 .
C5 Yb1 C22 C30 37.5(3) 3_666 .
C21 Yb1 C22 C30 -114.4(4) . .
C4 Yb1 C22 C30 63.8(3) 3_666 .
C26 Yb1 C22 C30 -145.6(3) . .
C3 Yb1 C22 C30 86.2(3) 3_666 .
C2 Yb1 C22 C30 87.9(3) 3_666 .
C25 Yb1 C22 C30 -179.4(3) . .
C21 C22 C23 C24 0.6(5) . .
C30 C22 C23 C24 178.4(3) . .
Yb1 C22 C23 C24 -60.8(3) . .
C21 C22 C23 Yb1 61.4(3) . .
C30 C22 C23 Yb1 -120.8(3) . .
N1 Yb1 C23 C24 124.6(2) . .
C1 Yb1 C23 C24 17.3(3) . .
C6 Yb1 C23 C24 -128.5(2) 3_666 .
C1 Yb1 C23 C24 -96.0(2) 3_666 .
C5 Yb1 C23 C24 -133.6(2) 3_666 .
C21 Yb1 C23 C24 98.4(3) . .
C4 Yb1 C23 C24 -113.5(2) 3_666 .
C26 Yb1 C23 C24 63.2(2) . .
C3 Yb1 C23 C24 -85.9(2) 3_666 .
C2 Yb1 C23 C24 -77.4(2) 3_666 .
C25 Yb1 C23 C24 29.5(2) . .
C22 Yb1 C23 C24 129.6(3) . .
N1 Yb1 C23 C22 -5.0(2) . .
C1 Yb1 C23 C22 -112.3(2) . .
C6 Yb1 C23 C22 101.9(2) 3_666 .
C1 Yb1 C23 C22 134.4(2) 3_666 .
C5 Yb1 C23 C22 96.8(2) 3_666 .
C21 Yb1 C23 C22 -31.2(2) . .
C4 Yb1 C23 C22 116.9(2) 3_666 .
C26 Yb1 C23 C22 -66.4(2) . .
C3 Yb1 C23 C22 144.5(2) 3_666 .
C2 Yb1 C23 C22 153.0(2) 3_666 .
C25 Yb1 C23 C22 -100.1(3) . .
C22 C23 C24 C25 -3.0(6) . .
Yb1 C23 C24 C25 -62.8(3) . .
C22 C23 C24 Yb1 59.7(3) . .
N1 Yb1 C24 C25 58.9(3) . .
C1 Yb1 C24 C25 -41.6(3) . .
C6 Yb1 C24 C25 -166.6(2) 3_666 .
C1 Yb1 C24 C25 -130.3(2) 3_666 .
C5 Yb1 C24 C25 175.8(2) 3_666 .
C21 Yb1 C24 C25 65.0(2) . .
C4 Yb1 C24 C25 -173.1(2) 3_666 .
C26 Yb1 C24 C25 30.1(2) . .
C3 Yb1 C24 C25 -145.3(2) 3_666 .
C2 Yb1 C24 C25 -126.1(2) 3_666 .
C22 Yb1 C24 C25 98.8(3) . .
N1 Yb1 C24 C23 -67.6(3) . .
C1 Yb1 C24 C23 -168.1(2) . .
C6 Yb1 C24 C23 66.8(3) 3_666 .
C1 Yb1 C24 C23 103.1(2) 3_666 .
C5 Yb1 C24 C23 49.2(2) 3_666 .
C21 Yb1 C24 C23 -61.5(2) . .
C4 Yb1 C24 C23 60.3(2) 3_666 .
C26 Yb1 C24 C23 -96.5(3) . .
C3 Yb1 C24 C23 88.1(2) 3_666 .
C2 Yb1 C24 C23 107.3(2) 3_666 .
C25 Yb1 C24 C23 -126.6(3) . .
C22 Yb1 C24 C23 -27.8(2) . .
C23 C24 C25 C26 1.6(6) . .
Yb1 C24 C25 C26 -64.1(3) . .
C23 C24 C25 Yb1 65.7(3) . .
N1 Yb1 C25 C24 -131.7(2) . .
C1 Yb1 C25 C24 143.4(2) . .
C6 Yb1 C25 C24 25.3(4) 3_666 .
C1 Yb1 C25 C24 70.7(3) 3_666 .
C5 Yb1 C25 C24 -5.5(3) 3_666 .
C21 Yb1 C25 C24 -94.6(3) . .
C4 Yb1 C25 C24 7.2(2) 3_666 .
C26 Yb1 C25 C24 -126.4(3) . .
C3 Yb1 C25 C24 34.1(2) 3_666 .
C2 Yb1 C25 C24 59.6(2) 3_666 .
C22 Yb1 C25 C24 -60.7(2) . .
N1 Yb1 C25 C26 -5.3(2) . .
C1 Yb1 C25 C26 -90.2(2) . .
C6 Yb1 C25 C26 151.7(2) 3_666 .
C1 Yb1 C25 C26 -162.93(19) 3_666 .
C5 Yb1 C25 C26 120.9(2) 3_666 .
C21 Yb1 C25 C26 31.8(2) . .
C4 Yb1 C25 C26 133.6(2) 3_666 .
C3 Yb1 C25 C26 160.5(2) 3_666 .
C2 Yb1 C25 C26 -174.0(2) 3_666 .
C22 Yb1 C25 C26 65.7(2) . .
C24 C25 C26 C21 2.2(5) . .
Yb1 C25 C26 C21 -65.5(3) . .
C24 C25 C26 C27 -173.5(3) . .
Yb1 C25 C26 C27 118.7(3) . .
C24 C25 C26 Yb1 67.8(3) . .
C22 C21 C26 C25 -4.7(5) . .
N2 C21 C26 C25 168.6(3) . .
Yb1 C21 C26 C25 68.3(3) . .
C22 C21 C26 C27 171.1(3) . .
N2 C21 C26 C27 -15.6(5) . .
Yb1 C21 C26 C27 -116.0(3) . .
C22 C21 C26 Yb1 -72.9(3) . .
N2 C21 C26 Yb1 100.4(3) . .
N1 Yb1 C26 C25 174.9(2) . .
C1 Yb1 C26 C25 92.7(2) . .
C6 Yb1 C26 C25 -117.2(5) 3_666 .
C1 Yb1 C26 C25 41.9(4) 3_666 .
C5 Yb1 C26 C25 -88.2(3) 3_666 .
C21 Yb1 C26 C25 -123.6(3) . .
C4 Yb1 C26 C25 -57.1(2) 3_666 .
C3 Yb1 C26 C25 -23.5(3) 3_666 .
C2 Yb1 C26 C25 8.5(3) 3_666 .
C22 Yb1 C26 C25 -93.2(2) . .
N1 Yb1 C26 C21 -61.5(2) . .
C1 Yb1 C26 C21 -143.7(2) . .
C6 Yb1 C26 C21 6.4(6) 3_666 .
C1 Yb1 C26 C21 165.4(3) 3_666 .
C5 Yb1 C26 C21 35.4(3) 3_666 .
C4 Yb1 C26 C21 66.5(2) 3_666 .
C3 Yb1 C26 C21 100.0(2) 3_666 .
C2 Yb1 C26 C21 132.0(2) 3_666 .
C25 Yb1 C26 C21 123.6(3) . .
C22 Yb1 C26 C21 30.34(19) . .
N1 Yb1 C26 C27 54.8(3) . .
C1 Yb1 C26 C27 -27.4(3) . .
C6 Yb1 C26 C27 122.7(5) 3_666 .
C1 Yb1 C26 C27 -78.2(4) 3_666 .
C5 Yb1 C26 C27 151.7(2) 3_666 .
C21 Yb1 C26 C27 116.3(4) . .
C4 Yb1 C26 C27 -177.2(2) 3_666 .
C3 Yb1 C26 C27 -143.6(2) 3_666 .
C2 Yb1 C26 C27 -111.6(3) 3_666 .
C25 Yb1 C26 C27 -120.1(4) . .
C22 Yb1 C26 C27 146.7(3) . .
C25 C26 C27 C28 -28.7(5) . .
C21 C26 C27 C28 155.6(3) . .
Yb1 C26 C27 C28 67.0(4) . .
C25 C26 C27 C29 94.1(4) . .
C21 C26 C27 C29 -81.5(4) . .
Yb1 C26 C27 C29 -170.2(2) . .
C23 C22 C30 C32 37.8(5) . .
C21 C22 C30 C32 -144.4(3) . .
Yb1 C22 C30 C32 -60.4(4) . .
C23 C22 C30 C31 -85.2(4) . .
C21 C22 C30 C31 92.5(4) . .
Yb1 C22 C30 C31 176.6(2) . .
C20 N3 C33 C34 102.8(4) . .
B1 N3 C33 C34 -62.8(5) . .
C20 N3 C33 C38 -74.9(4) . .
B1 N3 C33 C38 119.5(4) . .
C38 C33 C34 C35 -0.8(5) . .
N3 C33 C34 C35 -178.4(3) . .
C38 C33 C34 C42 175.2(3) . .
N3 C33 C34 C42 -2.5(5) . .
C33 C34 C35 C36 0.3(6) . .
C42 C34 C35 C36 -175.7(4) . .
C34 C35 C36 C37 0.6(6) . .
C35 C36 C37 C38 -0.9(6) . .
C36 C37 C38 C33 0.4(6) . .
C36 C37 C38 C39 179.2(4) . .
C34 C33 C38 C37 0.4(5) . .
N3 C33 C38 C37 178.1(3) . .
C34 C33 C38 C39 -178.3(3) . .
N3 C33 C38 C39 -0.7(5) . .
C37 C38 C39 C41 48.7(5) . .
C33 C38 C39 C41 -132.6(4) . .
C37 C38 C39 C40 -75.3(4) . .
C33 C38 C39 C40 103.4(4) . .
C35 C34 C42 C44 -39.0(5) . .
C33 C34 C42 C44 145.2(3) . .
C35 C34 C42 C43 86.0(4) . .
C33 C34 C42 C43 -89.9(4) . .
